data_4064740
loop_
_publ_author_name
'Ortega-Alfaro, M. Carmen'
'Rosas-S\'anchez, Alfredo'
'Zarate-Picazo, Bertha E.'
'L\'opez-Cort\'es, Jos\'e G.'
'Cort\'es-Guzm\'an, Fernando'
'Toscano, Ruben A.'

_publ_section_title
;
 Iron(0) Promotes Aza Cyclization of an Elusive Ferrocenylketene
;
_journal_issue 18
_journal_name_full Organometallics
_journal_page_first 4830
_journal_paper_doi 10.1021/om200302z
_journal_volume 30
_journal_year 2011
_chemical_formula_moiety 'C22 H15 Fe2 N O5'
_chemical_formula_sum 'C22 H15 Fe2 N O5'
_chemical_formula_weight 485.05
_chemical_name_systematic
; 
\h^2^-(1-Ferrocenyl-3-pyridin-2-yl-propenone)-tetracarbonyl-iron(0)
;
_space_group_IT_number 14
_symmetry_cell_setting monoclinic
_symmetry_space_group_name_Hall '-P 2ybc'
_symmetry_space_group_name_H-M 'P 1 21/c 1'
_atom_sites_solution_hydrogens geom
_atom_sites_solution_primary direct
_atom_sites_solution_secondary difmap
_audit_creation_method SHELXL-97
_cell_angle_alpha 90.00
_cell_angle_beta 106.732(1)
_cell_angle_gamma 90.00
_cell_formula_units_Z 4
_cell_length_a 12.8797(6)
_cell_length_b 12.0899(6)
_cell_length_c 13.3961(7)
_cell_measurement_reflns_used 7485
_cell_measurement_temperature 298(2)
_cell_measurement_theta_max 32.38
_cell_measurement_theta_min 2.31
_cell_volume 1997.65(17)
_computing_cell_refinement 'SMART V 5.625 (Bruker, 1999)'
_computing_data_collection 'SMART V 5.625 (Bruker, 1999)'
_computing_data_reduction 'SAINT V 6.23C (Bruker, 1999)'
_computing_molecular_graphics 'SHELXTL V 6.12 (Sheldrick, 2000)'
_computing_publication_material 'SHELXTL V 6.12 (Sheldrick, 2000)'
_computing_structure_refinement 'SHELXTL V 6.12 (Sheldrick, 2000)'
_computing_structure_solution 'SHELXTL V 6.12 (Sheldrick, 2000)'
_diffrn_ambient_temperature 298(2)
_diffrn_detector_area_resol_mean 0.661
_diffrn_measured_fraction_theta_full 0.996
_diffrn_measured_fraction_theta_max 0.996
_diffrn_measurement_device_type 'Bruker Smart Apex CCD diffractometer'
_diffrn_measurement_method \w-scans
_diffrn_radiation_monochromator graphite
_diffrn_radiation_source 'fine-focus sealed tube'
_diffrn_radiation_type MoK\a
_diffrn_radiation_wavelength 0.71073
_diffrn_reflns_av_R_equivalents 0.0551
_diffrn_reflns_av_sigmaI/netI 0.0691
_diffrn_reflns_limit_h_max 19
_diffrn_reflns_limit_h_min -19
_diffrn_reflns_limit_k_max 18
_diffrn_reflns_limit_k_min -18
_diffrn_reflns_limit_l_max 20
_diffrn_reflns_limit_l_min -20
_diffrn_reflns_number 27237
_diffrn_reflns_theta_full 32.55
_diffrn_reflns_theta_max 32.55
_diffrn_reflns_theta_min 2.31
_diffrn_standards_decay_% 0
_exptl_absorpt_coefficient_mu 1.487
_exptl_absorpt_correction_T_max 0.8409
_exptl_absorpt_correction_T_min 0.6220
_exptl_absorpt_correction_type analytical
_exptl_absorpt_process_details '(Sheldrick, 2000)'
_exptl_crystal_colour red
_exptl_crystal_density_diffrn 1.613
_exptl_crystal_density_method 'not measured'
_exptl_crystal_description prism
_exptl_crystal_F_000 984
_exptl_crystal_size_max 0.318
_exptl_crystal_size_mid 0.138
_exptl_crystal_size_min 0.128
_refine_diff_density_max 0.745
_refine_diff_density_min -0.375
_refine_diff_density_rms 0.067
_refine_ls_extinction_method none
_refine_ls_goodness_of_fit_ref 0.997
_refine_ls_hydrogen_treatment noref
_refine_ls_matrix_type full
_refine_ls_number_parameters 271
_refine_ls_number_reflns 7238
_refine_ls_number_restraints 0
_refine_ls_restrained_S_all 0.997
_refine_ls_R_factor_all 0.0955
_refine_ls_R_factor_gt 0.0511
_refine_ls_shift/su_max 0.001
_refine_ls_shift/su_mean 0.000
_refine_ls_structure_factor_coef Fsqd
_refine_ls_weighting_details 'calc w=1/[\s^2^(Fo^2^)+(0.0183P)^2^] where P=(Fo^2^+2Fc^2^)/3'
_refine_ls_weighting_scheme calc
_refine_ls_wR_factor_gt 0.0713
_refine_ls_wR_factor_ref 0.0792
_reflns_number_gt 4282
_reflns_number_total 7238
_reflns_threshold_expression >2sigma(I)
_cod_data_source_file om200302z_si_002.cif
_cod_data_source_block Compound_2
_cod_depositor_comments
;
The following automatic conversions were performed:

'_symmetry_cell_setting' value 'Monoclinic' changed to 'monoclinic'
according to /home/saulius/struct/CIF-dictionaries/cif_core.dic
dictionary named 'cif_core.dic' version 2.4.1 from 2010-06-29.

Automatic conversion script
Id: cif_fix_values 1715 2011-07-08 13:25:40Z adriana 

 Adding full bibliography for 4064740--4064742.cif.
;
_cod_original_sg_symbol_H-M 'P 21/c'
_cod_database_code 4064740

loop_
_symmetry_equiv_pos_as_xyz
'x, y, z'
'-x, y+1/2, -z+1/2'
'-x, -y, -z'
'x, -y-1/2, z-1/2'

loop_
_atom_site_label
_atom_site_type_symbol
_atom_site_fract_x
_atom_site_fract_y
_atom_site_fract_z
_atom_site_U_iso_or_equiv
_atom_site_adp_type
_atom_site_occupancy
_atom_site_symmetry_multiplicity
_atom_site_calc_flag
_atom_site_refinement_flags
Fe1 Fe 0.40089(2) 0.43106(2) 0.70375(2) 0.03549(9) Uani 1 1 d .
Fe2 Fe 0.08971(2) 0.61727(3) 0.35684(2) 0.04110(10) Uani 1 1 d .
O1 O 0.38411(11) 0.59682(12) 0.49000(12) 0.0476(4) Uani 1 1 d .
O2 O 0.57445(13) 0.57915(15) 0.68026(14) 0.0613(5) Uani 1 1 d .
O3 O 0.58053(15) 0.29560(16) 0.82733(17) 0.0884(7) Uani 1 1 d .
O4 O 0.25059(14) 0.28365(15) 0.77031(14) 0.0671(5) Uani 1 1 d .
O5 O 0.32605(17) 0.61210(16) 0.81041(16) 0.0855(7) Uani 1 1 d .
N1 N 0.23534(14) 0.22550(15) 0.54235(15) 0.0462(5) Uani 1 1 d .
C1 C 0.30362(16) 0.56305(17) 0.51136(15) 0.0344(5) Uani 1 1 d .
C2 C 0.29544(16) 0.45049(16) 0.55112(15) 0.0344(5) Uani 1 1 d .
H2 H 0.2383 0.4347 0.5782 0.041 Uiso 1 1 calc R
C3 C 0.36987(16) 0.36619(17) 0.54990(15) 0.0352(5) Uani 1 1 d .
H3 H 0.4412 0.3845 0.5544 0.042 Uiso 1 1 calc R
C4 C 0.20606(15) 0.63324(16) 0.49346(15) 0.0318(5) Uani 1 1 d .
C5 C 0.10497(16) 0.60691(17) 0.51105(16) 0.0369(5) Uani 1 1 d .
H5 H 0.0907 0.5448 0.5458 0.044 Uiso 1 1 calc R
C6 C 0.03049(18) 0.69097(18) 0.46684(18) 0.0441(6) Uani 1 1 d .
H6 H -0.0416 0.6940 0.4672 0.053 Uiso 1 1 calc R
C7 C 0.08396(18) 0.76976(18) 0.42199(18) 0.0472(6) Uani 1 1 d .
H7 H 0.0534 0.8339 0.3876 0.057 Uiso 1 1 calc R
C8 C 0.19161(18) 0.73446(17) 0.43833(17) 0.0432(6) Uani 1 1 d .
H8 H 0.2445 0.7715 0.4165 0.052 Uiso 1 1 calc R
C9 C 0.1444(3) 0.5097(4) 0.2683(3) 0.0965(13) Uani 1 1 d .
H9 H 0.2135 0.4790 0.2854 0.116 Uiso 1 1 calc R
C10 C 0.0551(3) 0.4661(3) 0.2915(2) 0.0848(10) Uani 1 1 d .
H10 H 0.0538 0.4011 0.3283 0.102 Uiso 1 1 calc R
C11 C -0.0304(3) 0.5344(3) 0.2514(3) 0.0852(10) Uani 1 1 d .
H11 H -0.1004 0.5228 0.2557 0.102 Uiso 1 1 calc R
C12 C 0.0012(3) 0.6214(3) 0.2046(2) 0.0884(11) Uani 1 1 d .
H12 H -0.0431 0.6794 0.1718 0.106 Uiso 1 1 calc R
C13 C 0.1110(4) 0.6104(4) 0.2133(3) 0.0978(12) Uani 1 1 d .
H13 H 0.1538 0.6588 0.1883 0.117 Uiso 1 1 calc R
C14 C 0.33671(16) 0.24907(18) 0.54157(15) 0.0345(5) Uani 1 1 d .
C15 C 0.40822(18) 0.1659(2) 0.53303(17) 0.0452(6) Uani 1 1 d .
H15 H 0.4778 0.1834 0.5308 0.054 Uiso 1 1 calc R
C16 C 0.3747(2) 0.0577(2) 0.5279(2) 0.0576(7) Uani 1 1 d .
H16 H 0.4218 0.0011 0.5228 0.069 Uiso 1 1 calc R
C17 C 0.2713(2) 0.0331(2) 0.53038(19) 0.0558(7) Uani 1 1 d .
H17 H 0.2469 -0.0396 0.5275 0.067 Uiso 1 1 calc R
C18 C 0.20588(19) 0.1197(2) 0.53715(19) 0.0510(6) Uani 1 1 d .
H18 H 0.1356 0.1037 0.5382 0.061 Uiso 1 1 calc R
C19 C 0.50520(18) 0.52301(19) 0.68209(17) 0.0424(5) Uani 1 1 d .
C20 C 0.5106(2) 0.3470(2) 0.7804(2) 0.0510(6) Uani 1 1 d .
C21 C 0.30572(19) 0.3383(2) 0.73986(18) 0.0448(6) Uani 1 1 d .
C22 C 0.3557(2) 0.5417(2) 0.77065(19) 0.0501(6) Uani 1 1 d .

loop_
_atom_site_aniso_label
_atom_site_aniso_U_11
_atom_site_aniso_U_22
_atom_site_aniso_U_33
_atom_site_aniso_U_23
_atom_site_aniso_U_13
_atom_site_aniso_U_12
Fe1 0.03432(17) 0.03568(18) 0.03634(17) -0.00074(14) 0.00997(14) 0.00221(14)
Fe2 0.03930(19) 0.0425(2) 0.03743(19) -0.00060(15) 0.00461(15) 0.00633(15)
O1 0.0314(8) 0.0534(10) 0.0614(11) 0.0110(8) 0.0186(8) -0.0008(7)
O2 0.0469(10) 0.0678(13) 0.0679(12) -0.0044(10) 0.0143(9) -0.0179(9)
O3 0.0614(13) 0.0693(14) 0.1120(18) 0.0217(12) -0.0111(12) 0.0176(11)
O4 0.0687(13) 0.0712(13) 0.0700(13) 0.0055(10) 0.0336(11) -0.0159(10)
O5 0.1092(17) 0.0648(13) 0.1010(17) -0.0221(12) 0.0597(14) 0.0130(12)
N1 0.0374(11) 0.0378(11) 0.0621(13) -0.0041(10) 0.0124(10) 0.0013(9)
C1 0.0308(11) 0.0392(12) 0.0306(11) -0.0003(10) 0.0047(9) -0.0008(10)
C2 0.0302(11) 0.0384(13) 0.0352(12) 0.0040(10) 0.0106(9) 0.0010(9)
C3 0.0277(11) 0.0403(13) 0.0358(12) 0.0010(10) 0.0064(9) 0.0029(9)
C4 0.0316(11) 0.0282(11) 0.0344(11) 0.0015(9) 0.0074(9) -0.0021(9)
C5 0.0370(12) 0.0340(12) 0.0416(13) 0.0034(10) 0.0143(10) 0.0018(10)
C6 0.0362(12) 0.0396(14) 0.0561(15) -0.0038(11) 0.0126(11) 0.0083(11)
C7 0.0523(15) 0.0312(12) 0.0547(15) 0.0041(11) 0.0097(12) 0.0098(11)
C8 0.0485(14) 0.0317(12) 0.0498(14) 0.0034(11) 0.0146(12) -0.0046(11)
C9 0.065(2) 0.148(4) 0.066(2) -0.057(2) 0.0010(18) 0.041(2)
C10 0.113(3) 0.059(2) 0.068(2) -0.0234(16) 0.005(2) 0.011(2)
C11 0.064(2) 0.097(3) 0.078(2) -0.032(2) -0.0075(18) -0.004(2)
C12 0.107(3) 0.095(3) 0.0417(17) -0.0041(18) -0.0132(18) 0.024(2)
C13 0.120(3) 0.136(4) 0.049(2) -0.021(2) 0.044(2) -0.035(3)
C14 0.0344(12) 0.0381(12) 0.0289(11) -0.0023(9) 0.0058(9) 0.0039(10)
C15 0.0388(13) 0.0471(15) 0.0499(14) -0.0014(12) 0.0132(11) 0.0104(11)
C16 0.0675(18) 0.0436(16) 0.0623(17) -0.0050(13) 0.0197(15) 0.0183(14)
C17 0.0709(19) 0.0339(14) 0.0585(17) -0.0060(12) 0.0123(15) 0.0000(13)
C18 0.0442(14) 0.0446(15) 0.0619(17) -0.0053(13) 0.0119(12) -0.0045(12)
C19 0.0385(13) 0.0468(14) 0.0396(13) -0.0047(11) 0.0074(11) 0.0023(11)
C20 0.0473(15) 0.0427(15) 0.0580(16) 0.0010(12) 0.0070(13) -0.0019(12)
C21 0.0471(14) 0.0485(15) 0.0391(13) -0.0025(11) 0.0129(11) 0.0057(12)
C22 0.0545(16) 0.0463(16) 0.0533(16) 0.0000(12) 0.0214(13) 0.0009(12)

loop_
_atom_type_symbol
_atom_type_description
_atom_type_scat_dispersion_real
_atom_type_scat_dispersion_imag
_atom_type_scat_source
C C 0.0033 0.0016 'International Tables Vol C Tables 4.2.6.8 and 6.1.1.4'
H H 0.0000 0.0000 'International Tables Vol C Tables 4.2.6.8 and 6.1.1.4'
N N 0.0061 0.0033 'International Tables Vol C Tables 4.2.6.8 and 6.1.1.4'
O O 0.0106 0.0060 'International Tables Vol C Tables 4.2.6.8 and 6.1.1.4'
Fe Fe 0.3463 0.8444 'International Tables Vol C Tables 4.2.6.8 and 6.1.1.4'

loop_
_geom_angle_atom_site_label_1
_geom_angle_atom_site_label_2
_geom_angle_atom_site_label_3
_geom_angle
C22 Fe1 C20 116.66(11)
C22 Fe1 C21 89.22(10)
C20 Fe1 C21 88.78(11)
C22 Fe1 C19 89.13(10)
C20 Fe1 C19 86.68(10)
C21 Fe1 C19 173.87(10)
C22 Fe1 C2 100.91(10)
C20 Fe1 C2 142.43(10)
C21 Fe1 C2 91.78(9)
C19 Fe1 C2 94.33(9)
C22 Fe1 C3 139.29(10)
C20 Fe1 C3 103.97(10)
C21 Fe1 C3 94.41(9)
C19 Fe1 C3 90.69(9)
C2 Fe1 C3 38.54(7)
C4 Fe2 C9 107.54(10)
C4 Fe2 C10 119.61(12)
C9 Fe2 C10 39.93(13)
C4 Fe2 C13 126.84(14)
C9 Fe2 C13 41.30(13)
C10 Fe2 C13 67.92(14)
C4 Fe2 C5 41.34(8)
C9 Fe2 C5 127.76(14)
C10 Fe2 C5 109.32(12)
C13 Fe2 C5 165.89(16)
C4 Fe2 C8 40.99(8)
C9 Fe2 C8 119.09(14)
C10 Fe2 C8 153.49(13)
C13 Fe2 C8 107.30(12)
C5 Fe2 C8 68.60(9)
C4 Fe2 C12 165.11(15)
C9 Fe2 C12 67.43(13)
C10 Fe2 C12 66.27(13)
C13 Fe2 C12 40.18(13)
C5 Fe2 C12 152.76(14)
C8 Fe2 C12 127.86(14)
C4 Fe2 C11 153.78(14)
C9 Fe2 C11 66.35(13)
C10 Fe2 C11 39.15(12)
C13 Fe2 C11 66.62(14)
C5 Fe2 C11 120.66(13)
C8 Fe2 C11 164.83(14)
C12 Fe2 C11 38.71(12)
C4 Fe2 C6 68.79(8)
C9 Fe2 C6 165.51(17)
C10 Fe2 C6 128.61(13)
C13 Fe2 C6 152.03(16)
C5 Fe2 C6 40.41(8)
C8 Fe2 C6 68.00(9)
C12 Fe2 C6 119.61(13)
C11 Fe2 C6 110.35(12)
C4 Fe2 C7 68.62(8)
C9 Fe2 C7 153.00(17)
C10 Fe2 C7 165.37(14)
C13 Fe2 C7 118.26(14)
C5 Fe2 C7 68.01(9)
C8 Fe2 C7 40.38(8)
C12 Fe2 C7 109.06(12)
C11 Fe2 C7 128.70(12)
C6 Fe2 C7 40.17(8)
C18 N1 C14 117.91(19)
O1 C1 C2 123.08(19)
O1 C1 C4 120.60(19)
C2 C1 C4 116.26(18)
C3 C2 C1 123.08(19)
C3 C2 Fe1 71.34(11)
C1 C2 Fe1 110.99(13)
C2 C3 C14 120.99(18)
C2 C3 Fe1 70.13(12)
C14 C3 Fe1 113.33(13)
C8 C4 C5 106.91(18)
C8 C4 C1 124.05(19)
C5 C4 C1 128.31(18)
C8 C4 Fe2 69.91(12)
C5 C4 Fe2 69.65(12)
C1 C4 Fe2 117.91(14)
C6 C5 C4 108.30(19)
C6 C5 Fe2 70.79(13)
C4 C5 Fe2 69.01(12)
C5 C6 C7 108.10(19)
C5 C6 Fe2 68.79(12)
C7 C6 Fe2 70.00(13)
C8 C7 C6 108.0(2)
C8 C7 Fe2 68.81(12)
C6 C7 Fe2 69.83(13)
C7 C8 C4 108.6(2)
C7 C8 Fe2 70.81(13)
C4 C8 Fe2 69.10(12)
C10 C9 C13 107.2(3)
C10 C9 Fe2 70.08(17)
C13 C9 Fe2 69.42(17)
C11 C10 C9 108.2(3)
C11 C10 Fe2 70.94(17)
C9 C10 Fe2 69.98(18)
C12 C11 C10 109.9(3)
C12 C11 Fe2 70.56(18)
C10 C11 Fe2 69.92(17)
C11 C12 C13 108.8(3)
C11 C12 Fe2 70.73(18)
C13 C12 Fe2 69.52(17)
C12 C13 C9 105.9(3)
C12 C13 Fe2 70.30(18)
C9 C13 Fe2 69.27(17)
N1 C14 C15 121.1(2)
N1 C14 C3 117.75(18)
C15 C14 C3 121.1(2)
C16 C15 C14 119.1(2)
C15 C16 C17 119.8(2)
C18 C17 C16 117.2(2)
N1 C18 C17 124.7(2)
O2 C19 Fe1 172.4(2)
O3 C20 Fe1 178.5(2)
O4 C21 Fe1 174.4(2)
O5 C22 Fe1 178.4(2)

loop_
_geom_bond_atom_site_label_1
_geom_bond_atom_site_label_2
_geom_bond_distance
Fe1 C22 1.797(3)
Fe1 C20 1.802(3)
Fe1 C21 1.826(3)
Fe1 C19 1.830(2)
Fe1 C2 2.117(2)
Fe1 C3 2.133(2)
Fe2 C4 2.0133(19)
Fe2 C9 2.019(3)
Fe2 C10 2.020(3)
Fe2 C13 2.021(3)
Fe2 C5 2.022(2)
Fe2 C8 2.024(2)
Fe2 C12 2.031(3)
Fe2 C11 2.033(3)
Fe2 C6 2.048(2)
Fe2 C7 2.050(2)
O1 C1 1.222(2)
O2 C19 1.127(2)
O3 C20 1.126(3)
O4 C21 1.129(3)
O5 C22 1.128(3)
N1 C18 1.330(3)
N1 C14 1.339(2)
C1 C2 1.476(3)
C1 C4 1.478(3)
C2 C3 1.402(3)
C3 C14 1.474(3)
C4 C8 1.414(3)
C4 C5 1.424(3)
C5 C6 1.406(3)
C6 C7 1.407(3)
C7 C8 1.406(3)
C9 C10 1.379(4)
C9 C13 1.425(5)
C10 C11 1.358(4)
C11 C12 1.347(4)
C12 C13 1.392(4)
C14 C15 1.390(3)
C15 C16 1.374(3)
C16 C17 1.374(3)
C17 C18 1.363(3)
